data_7238743
loop_
_publ_author_name
'You, Qi-Hua'
'Chan, Pui-Shan'
'Chan, Wing-Hong'
'Hau, Sam C. K.'
'Lee, Albert W. M.'
'Mak, N. K.'
'Mak, Thomas C. W.'
'Wong, Ricky N. S.'

_publ_section_title
;
 A quinolinyl antipyrine based fluorescence sensor for Zn2+ and its
 application in bioimaging
;
_journal_issue 29
_journal_name_full 'RSC Advances'
_journal_page_first 11078
_journal_paper_doi 10.1039/c2ra21736h
_journal_volume 2
_journal_year 2012
_chemical_formula_sum 'C22 H21 N5 O2'
_chemical_formula_weight 387.44
_space_group_IT_number 14
_space_group_name_Hall '-P 2ybc'
_space_group_name_H-M_alt 'P 1 21/c 1'
_symmetry_cell_setting monoclinic
_symmetry_space_group_name_H-M 'P 1 21/c 1'
_atom_sites_solution_hydrogens geom
_atom_sites_solution_primary direct
_atom_sites_solution_secondary difmap
_audit_creation_method SHELXL-97
_cell_angle_alpha 90.00
_cell_angle_beta 95.763(2)
_cell_angle_gamma 90.00
_cell_formula_units_Z 4
_cell_length_a 14.3071(10)
_cell_length_b 8.7477(6)
_cell_length_c 15.7408(11)
_cell_measurement_temperature 296(2)
_cell_volume 1960.1(2)
_computing_cell_refinement SAINT(Bruker,2001)
_computing_data_collection APEX2(Bruker,2003)
_computing_data_reduction APEX2(Bruker,2003)
_computing_molecular_graphics DIAMOND
_computing_publication_material 'SHELXL-97 (Sheldrick, 1997)'
_computing_structure_refinement 'SHELXL-97 (Sheldrick, 1997)'
_computing_structure_solution 'SHELXS-97 (Sheldrick, 1997)'
_diffrn_ambient_temperature 296(2)
_diffrn_measured_fraction_theta_full 1.000
_diffrn_measured_fraction_theta_max 1.000
_diffrn_measurement_device_type 'Bruker APEX II CCD diffractometer'
_diffrn_measurement_method '\f and \w scan'
_diffrn_radiation_monochromator graphite
_diffrn_radiation_source 'fine-focus sealed tube'
_diffrn_radiation_type MoK\a
_diffrn_radiation_wavelength 0.71073
_diffrn_reflns_av_R_equivalents 0.1274
_diffrn_reflns_av_sigmaI/netI 0.0559
_diffrn_reflns_limit_h_max 17
_diffrn_reflns_limit_h_min -17
_diffrn_reflns_limit_k_max 10
_diffrn_reflns_limit_k_min -10
_diffrn_reflns_limit_l_max 19
_diffrn_reflns_limit_l_min -19
_diffrn_reflns_number 50208
_diffrn_reflns_theta_full 26.37
_diffrn_reflns_theta_max 26.37
_diffrn_reflns_theta_min 1.43
_exptl_absorpt_coefficient_mu 0.088
_exptl_absorpt_correction_T_max 0.9827
_exptl_absorpt_correction_T_min 0.9575
_exptl_absorpt_correction_type none
_exptl_crystal_colour colorless
_exptl_crystal_density_diffrn 1.313
_exptl_crystal_density_method 'not measured'
_exptl_crystal_description plate
_exptl_crystal_F_000 816
_exptl_crystal_size_max 0.50
_exptl_crystal_size_mid 0.40
_exptl_crystal_size_min 0.20
_refine_diff_density_max 0.387
_refine_diff_density_min -0.388
_refine_diff_density_rms 0.064
_refine_ls_extinction_coef 0.018(2)
_refine_ls_extinction_expression Fc^*^=kFc[1+0.001xFc^2^\l^3^/sin(2\q)]^-1/4^
_refine_ls_extinction_method SHELXL
_refine_ls_goodness_of_fit_ref 1.063
_refine_ls_hydrogen_treatment constr
_refine_ls_matrix_type full
_refine_ls_number_parameters 263
_refine_ls_number_reflns 4001
_refine_ls_number_restraints 0
_refine_ls_restrained_S_all 1.063
_refine_ls_R_factor_all 0.1047
_refine_ls_R_factor_gt 0.0605
_refine_ls_shift/su_max 0.000
_refine_ls_shift/su_mean 0.000
_refine_ls_structure_factor_coef Fsqd
_refine_ls_weighting_details 'calc w=1/[\s^2^(Fo^2^)+(0.0858P)^2^+0.4861P] where P=(Fo^2^+2Fc^2^)/3'
_refine_ls_weighting_scheme calc
_refine_ls_wR_factor_gt 0.1492
_refine_ls_wR_factor_ref 0.1809
_reflns_number_gt 2525
_reflns_number_total 4001
_reflns_threshold_expression >2sigma(I)
_cod_data_source_file c2ra21736h.txt
_cod_data_source_block whc2
_cod_depositor_comments
;
The following automatic conversions were performed:

data item '_symmetry_cell_setting' value 'Monoclinic' was changed to
'monoclinic' in accordance with the
/home/saulius/struct/COD-crude-data/automatic-downloads/DataCite-retrospective/RSC/depositions/lib/dictionaries/cif_core.dic
dictionary named 'cif_core.dic' version 2.4.2 last updated on
2011-04-26.

Automatic conversion script
Id: cif_fix_values 6909 2019-04-08 15:41:33Z antanas 
;
_cod_original_sg_symbol_H-M P2(1)/c
_cod_database_code 7238743

loop_
_symmetry_equiv_pos_as_xyz
'x, y, z'
'-x, y+1/2, -z+1/2'
'-x, -y, -z'
'x, -y-1/2, z-1/2'

loop_
_atom_site_label
_atom_site_type_symbol
_atom_site_fract_x
_atom_site_fract_y
_atom_site_fract_z
_atom_site_U_iso_or_equiv
_atom_site_adp_type
_atom_site_occupancy
_atom_site_symmetry_multiplicity
_atom_site_calc_flag
_atom_site_refinement_flags
O1 O 0.24633(16) 0.8404(2) 0.53458(15) 0.0774(7) Uani 1 1 d .
O2 O 0.56831(12) 0.5093(3) 0.40074(11) 0.0650(6) Uani 1 1 d .
N1 N 0.15056(14) 0.3027(2) 0.53783(13) 0.0470(5) Uani 1 1 d .
N2 N 0.21107(13) 0.5891(2) 0.51329(12) 0.0430(5) Uani 1 1 d .
H2B H 0.2278 0.5089 0.4871 0.052 Uiso 1 1 calc R
N3 N 0.36229(14) 0.5439(2) 0.42558(12) 0.0456(5) Uani 1 1 d .
H3B H 0.3504 0.4682 0.4577 0.055 Uiso 1 1 calc R
N4 N 0.42468(14) 0.5055(3) 0.20925(12) 0.0489(6) Uani 1 1 d .
N5 N 0.51287(13) 0.4849(3) 0.25711(12) 0.0463(5) Uani 1 1 d .
C1 C 0.13450(15) 0.5708(3) 0.56149(14) 0.0397(6) Uani 1 1 d .
C2 C 0.08943(17) 0.6905(3) 0.59686(16) 0.0486(6) Uani 1 1 d .
H2A H 0.1098 0.7901 0.5896 0.058 Uiso 1 1 calc R
C3 C 0.01256(18) 0.6626(4) 0.64404(17) 0.0565(7) Uani 1 1 d .
H3A H -0.0172 0.7444 0.6678 0.068 Uiso 1 1 calc R
C4 C -0.01884(17) 0.5187(4) 0.65547(17) 0.0559(8) Uani 1 1 d .
H4A H -0.0696 0.5027 0.6870 0.067 Uiso 1 1 calc R
C5 C 0.02514(16) 0.3928(3) 0.61974(15) 0.0475(6) Uani 1 1 d .
C6 C 0.10332(15) 0.4185(3) 0.57284(14) 0.0400(6) Uani 1 1 d .
C7 C 0.1204(2) 0.1622(3) 0.54856(18) 0.0592(7) Uani 1 1 d .
H7A H 0.1528 0.0822 0.5258 0.071 Uiso 1 1 calc R
C8 C 0.0427(2) 0.1261(4) 0.59215(18) 0.0641(8) Uani 1 1 d .
H8A H 0.0235 0.0251 0.5970 0.077 Uiso 1 1 calc R
C9 C -0.0042(2) 0.2406(4) 0.62715(18) 0.0615(8) Uani 1 1 d .
H9A H -0.0560 0.2185 0.6562 0.074 Uiso 1 1 calc R
C10 C 0.26184(18) 0.7166(3) 0.50279(16) 0.0478(6) Uani 1 1 d .
C11 C 0.34143(19) 0.6999(3) 0.44727(16) 0.0517(7) Uani 1 1 d .
H11A H 0.3259 0.7569 0.3949 0.062 Uiso 1 1 calc R
H11B H 0.3975 0.7454 0.4766 0.062 Uiso 1 1 calc R
C12 C 0.40338(16) 0.5230(3) 0.34843(15) 0.0423(6) Uani 1 1 d .
C13 C 0.36004(17) 0.5165(3) 0.26868(16) 0.0486(6) Uani 1 1 d .
C14 C 0.25688(19) 0.5168(5) 0.2413(2) 0.0794(11) Uani 1 1 d .
H14A H 0.2228 0.5239 0.2907 0.119 Uiso 1 1 calc R
H14B H 0.2400 0.4239 0.2111 0.119 Uiso 1 1 calc R
H14C H 0.2416 0.6027 0.2046 0.119 Uiso 1 1 calc R
C15 C 0.4061(2) 0.4007(4) 0.13602(17) 0.0662(8) Uani 1 1 d .
H15A H 0.3453 0.4223 0.1070 0.099 Uiso 1 1 calc R
H15B H 0.4078 0.2970 0.1561 0.099 Uiso 1 1 calc R
H15C H 0.4531 0.4147 0.0973 0.099 Uiso 1 1 calc R
C16 C 0.50247(17) 0.5055(3) 0.34363(14) 0.0435(6) Uani 1 1 d .
C17 C 0.59585(17) 0.5199(3) 0.21928(15) 0.0447(6) Uani 1 1 d .
C18 C 0.68046(18) 0.4607(4) 0.25524(17) 0.0607(8) Uani 1 1 d .
H18A H 0.6820 0.3958 0.3022 0.073 Uiso 1 1 calc R
C19 C 0.7628(2) 0.4989(5) 0.2208(2) 0.0821(12) Uani 1 1 d .
H19A H 0.8199 0.4614 0.2458 0.099 Uiso 1 1 calc R
C20 C 0.7608(2) 0.5909(5) 0.1507(2) 0.0869(12) Uani 1 1 d .
H20A H 0.8165 0.6149 0.1279 0.104 Uiso 1 1 calc R
C21 C 0.6775(3) 0.6480(4) 0.1138(2) 0.0750(10) Uani 1 1 d .
H21A H 0.6768 0.7093 0.0654 0.090 Uiso 1 1 calc R
C22 C 0.5935(2) 0.6150(3) 0.14820(17) 0.0577(7) Uani 1 1 d .
H22B H 0.5370 0.6559 0.1240 0.069 Uiso 1 1 calc R

loop_
_atom_site_aniso_label
_atom_site_aniso_U_11
_atom_site_aniso_U_22
_atom_site_aniso_U_33
_atom_site_aniso_U_23
_atom_site_aniso_U_13
_atom_site_aniso_U_12
O1 0.0927(16) 0.0562(13) 0.0909(16) -0.0185(11) 0.0469(13) -0.0112(11)
O2 0.0419(10) 0.1177(18) 0.0355(9) 0.0060(10) 0.0044(8) 0.0075(10)
N1 0.0465(12) 0.0511(14) 0.0441(11) -0.0005(10) 0.0075(9) 0.0057(10)
N2 0.0396(11) 0.0473(13) 0.0442(11) -0.0056(9) 0.0152(9) 0.0026(9)
N3 0.0457(12) 0.0517(13) 0.0426(11) 0.0073(9) 0.0208(9) 0.0014(9)
N4 0.0366(11) 0.0759(16) 0.0345(10) -0.0033(10) 0.0049(9) 0.0078(10)
N5 0.0341(11) 0.0707(15) 0.0345(10) 0.0040(10) 0.0059(8) 0.0068(10)
C1 0.0320(11) 0.0544(15) 0.0331(11) -0.0016(11) 0.0052(9) 0.0039(11)
C2 0.0423(14) 0.0550(16) 0.0496(14) -0.0037(12) 0.0095(11) 0.0067(12)
C3 0.0444(15) 0.073(2) 0.0531(16) -0.0081(14) 0.0127(12) 0.0164(14)
C4 0.0345(13) 0.088(2) 0.0478(14) -0.0023(14) 0.0162(11) 0.0057(14)
C5 0.0352(13) 0.0686(18) 0.0388(13) 0.0060(12) 0.0039(10) -0.0012(12)
C6 0.0317(12) 0.0550(16) 0.0332(11) 0.0004(11) 0.0021(9) 0.0042(11)
C7 0.0693(19) 0.0531(18) 0.0555(16) 0.0007(14) 0.0069(14) 0.0056(14)
C8 0.0693(19) 0.0593(19) 0.0645(18) 0.0110(15) 0.0104(15) -0.0079(15)
C9 0.0506(16) 0.082(2) 0.0530(16) 0.0125(15) 0.0119(13) -0.0112(15)
C10 0.0496(15) 0.0520(16) 0.0433(14) -0.0014(12) 0.0109(11) -0.0006(12)
C11 0.0522(16) 0.0600(17) 0.0455(14) 0.0003(12) 0.0168(12) -0.0065(13)
C12 0.0381(13) 0.0515(15) 0.0388(12) 0.0048(11) 0.0110(10) 0.0023(11)
C13 0.0357(13) 0.0673(18) 0.0434(13) 0.0020(12) 0.0075(11) 0.0015(12)
C14 0.0390(15) 0.138(3) 0.0613(18) 0.001(2) 0.0046(13) 0.0038(17)
C15 0.0619(18) 0.089(2) 0.0466(15) -0.0131(15) -0.0022(13) 0.0028(16)
C16 0.0388(13) 0.0600(16) 0.0324(11) 0.0059(11) 0.0073(10) 0.0038(11)
C17 0.0413(13) 0.0600(16) 0.0349(12) -0.0050(11) 0.0140(10) 0.0017(12)
C18 0.0437(15) 0.099(2) 0.0400(14) -0.0042(14) 0.0085(12) 0.0095(15)
C19 0.0414(16) 0.156(4) 0.0500(18) -0.023(2) 0.0107(13) 0.0024(18)
C20 0.062(2) 0.139(3) 0.064(2) -0.027(2) 0.0309(18) -0.033(2)
C21 0.092(3) 0.081(2) 0.0584(18) -0.0010(16) 0.0367(18) -0.0173(19)
C22 0.0637(18) 0.0628(18) 0.0488(15) 0.0018(14) 0.0160(13) 0.0044(14)

loop_
_atom_type_symbol
_atom_type_description
_atom_type_scat_dispersion_real
_atom_type_scat_dispersion_imag
_atom_type_scat_source
C C 0.0033 0.0016 'International Tables Vol C Tables 4.2.6.8 and 6.1.1.4'
H H 0.0000 0.0000 'International Tables Vol C Tables 4.2.6.8 and 6.1.1.4'
N N 0.0061 0.0033 'International Tables Vol C Tables 4.2.6.8 and 6.1.1.4'
O O 0.0106 0.0060 'International Tables Vol C Tables 4.2.6.8 and 6.1.1.4'

loop_
_geom_angle_atom_site_label_1
_geom_angle_atom_site_label_2
_geom_angle_atom_site_label_3
_geom_angle
C7 N1 C6 117.3(2)
C10 N2 C1 128.3(2)
C10 N2 H2B 115.9
C1 N2 H2B 115.9
C12 N3 C11 116.00(19)
C12 N3 H3B 122.0
C11 N3 H3B 122.0
C13 N4 N5 105.66(18)
C13 N4 C15 119.4(2)
N5 N4 C15 114.7(2)
C16 N5 C17 124.0(2)
C16 N5 N4 109.03(18)
C17 N5 N4 119.32(19)
C2 C1 N2 123.7(2)
C2 C1 C6 119.7(2)
N2 C1 C6 116.6(2)
C1 C2 C3 120.3(3)
C1 C2 H2A 119.9
C3 C2 H2A 119.9
C4 C3 C2 121.2(2)
C4 C3 H3A 119.4
C2 C3 H3A 119.4
C3 C4 C5 120.3(2)
C3 C4 H4A 119.8
C5 C4 H4A 119.8
C9 C5 C4 123.9(2)
C9 C5 C6 116.9(2)
C4 C5 C6 119.3(2)
N1 C6 C5 122.7(2)
N1 C6 C1 118.1(2)
C5 C6 C1 119.2(2)
N1 C7 C8 123.9(3)
N1 C7 H7A 118.0
C8 C7 H7A 118.0
C9 C8 C7 118.9(3)
C9 C8 H8A 120.6
C7 C8 H8A 120.6
C8 C9 C5 120.3(3)
C8 C9 H9A 119.9
C5 C9 H9A 119.9
O1 C10 N2 124.0(2)
O1 C10 C11 120.1(2)
N2 C10 C11 115.9(2)
N3 C11 C10 114.4(2)
N3 C11 H11A 108.7
C10 C11 H11A 108.7
N3 C11 H11B 108.7
C10 C11 H11B 108.7
H11A C11 H11B 107.6
C13 C12 N3 128.0(2)
C13 C12 C16 108.2(2)
N3 C12 C16 123.9(2)
C12 C13 N4 110.9(2)
C12 C13 C14 128.2(2)
N4 C13 C14 120.9(2)
C13 C14 H14A 109.5
C13 C14 H14B 109.5
H14A C14 H14B 109.5
C13 C14 H14C 109.5
H14A C14 H14C 109.5
H14B C14 H14C 109.5
N4 C15 H15A 109.5
N4 C15 H15B 109.5
H15A C15 H15B 109.5
N4 C15 H15C 109.5
H15A C15 H15C 109.5
H15B C15 H15C 109.5
O2 C16 N5 124.4(2)
O2 C16 C12 130.1(2)
N5 C16 C12 105.5(2)
C18 C17 C22 120.1(2)
C18 C17 N5 118.9(2)
C22 C17 N5 121.0(2)
C17 C18 C19 119.5(3)
C17 C18 H18A 120.2
C19 C18 H18A 120.2
C20 C19 C18 120.6(3)
C20 C19 H19A 119.7
C18 C19 H19A 119.7
C19 C20 C21 120.4(3)
C19 C20 H20A 119.8
C21 C20 H20A 119.8
C20 C21 C22 120.4(3)
C20 C21 H21A 119.8
C22 C21 H21A 119.8
C17 C22 C21 118.9(3)
C17 C22 H22B 120.5
C21 C22 H22B 120.5

loop_
_geom_bond_atom_site_label_1
_geom_bond_atom_site_label_2
_geom_bond_distance
O1 C10 1.222(3)
O2 C16 1.236(3)
N1 C7 1.319(4)
N1 C6 1.365(3)
N2 C10 1.350(3)
N2 C1 1.403(3)
N2 H2B 0.8600
N3 C12 1.413(3)
N3 C11 1.445(3)
N3 H3B 0.8600
N4 C13 1.383(3)
N4 N5 1.415(3)
N4 C15 1.476(3)
N5 C16 1.397(3)
N5 C17 1.414(3)
C1 C2 1.376(3)
C1 C6 1.422(3)
C2 C3 1.409(4)
C2 H2A 0.9300
C3 C4 1.355(4)
C3 H3A 0.9300
C4 C5 1.413(4)
C4 H4A 0.9300
C5 C9 1.404(4)
C5 C6 1.419(3)
C7 C8 1.401(4)
C7 H7A 0.9300
C8 C9 1.353(4)
C8 H8A 0.9300
C9 H9A 0.9300
C10 C11 1.510(3)
C11 H11A 0.9700
C11 H11B 0.9700
C12 C13 1.344(3)
C12 C16 1.435(3)
C13 C14 1.495(4)
C14 H14A 0.9600
C14 H14B 0.9600
C14 H14C 0.9600
C15 H15A 0.9600
C15 H15B 0.9600
C15 H15C 0.9600
C17 C18 1.384(4)
C17 C22 1.392(4)
C18 C19 1.386(4)
C18 H18A 0.9300
C19 C20 1.364(5)
C19 H19A 0.9300
C20 C21 1.367(5)
C20 H20A 0.9300
C21 C22 1.397(4)
C21 H21A 0.9300
C22 H22B 0.9300

loop_
_geom_torsion_atom_site_label_1
_geom_torsion_atom_site_label_2
_geom_torsion_atom_site_label_3
_geom_torsion_atom_site_label_4
_geom_torsion
C13 N4 N5 C16 -8.4(3)
C15 N4 N5 C16 -142.1(2)
C13 N4 N5 C17 -159.1(2)
C15 N4 N5 C17 67.3(3)
C10 N2 C1 C2 10.1(4)
C10 N2 C1 C6 -170.2(2)
N2 C1 C2 C3 179.6(2)
C6 C1 C2 C3 -0.1(4)
C1 C2 C3 C4 -0.2(4)
C2 C3 C4 C5 -0.2(4)
C3 C4 C5 C9 -178.7(3)
C3 C4 C5 C6 0.9(4)
C7 N1 C6 C5 0.4(3)
C7 N1 C6 C1 -179.7(2)
C9 C5 C6 N1 -1.7(3)
C4 C5 C6 N1 178.7(2)
C9 C5 C6 C1 178.4(2)
C4 C5 C6 C1 -1.2(3)
C2 C1 C6 N1 -179.1(2)
N2 C1 C6 N1 1.2(3)
C2 C1 C6 C5 0.8(3)
N2 C1 C6 C5 -178.9(2)
C6 N1 C7 C8 1.1(4)
N1 C7 C8 C9 -1.3(4)
C7 C8 C9 C5 -0.1(4)
C4 C5 C9 C8 -179.0(3)
C6 C5 C9 C8 1.4(4)
C1 N2 C10 O1 -1.1(4)
C1 N2 C10 C11 179.4(2)
C12 N3 C11 C10 153.3(2)
O1 C10 C11 N3 170.1(2)
N2 C10 C11 N3 -10.4(3)
C11 N3 C12 C13 -82.2(3)
C11 N3 C12 C16 97.5(3)
N3 C12 C13 N4 175.8(2)
C16 C12 C13 N4 -3.9(3)
N3 C12 C13 C14 -5.5(5)
C16 C12 C13 C14 174.8(3)
N5 N4 C13 C12 7.6(3)
C15 N4 C13 C12 138.6(3)
N5 N4 C13 C14 -171.2(3)
C15 N4 C13 C14 -40.2(4)
C17 N5 C16 O2 -23.8(4)
N4 N5 C16 O2 -172.8(3)
C17 N5 C16 C12 155.1(2)
N4 N5 C16 C12 6.1(3)
C13 C12 C16 O2 177.4(3)
N3 C12 C16 O2 -2.4(5)
C13 C12 C16 N5 -1.5(3)
N3 C12 C16 N5 178.8(2)
C16 N5 C17 C18 52.1(4)
N4 N5 C17 C18 -161.9(2)
C16 N5 C17 C22 -126.5(3)
N4 N5 C17 C22 19.6(4)
C22 C17 C18 C19 1.1(4)
N5 C17 C18 C19 -177.5(3)
C17 C18 C19 C20 -1.7(5)
C18 C19 C20 C21 0.6(6)
C19 C20 C21 C22 1.1(5)
C18 C17 C22 C21 0.6(4)
N5 C17 C22 C21 179.1(3)
C20 C21 C22 C17 -1.7(5)
